data_4305962
loop_
_publ_author_name
'Kuppuswamy Arumugam'
'Rongmin Yu'
'Dino Villagr\'an'
'Thomas G. Gray'
'Joel T. Mague'
'James P. Donahue'

_publ_contact_author_email donahue@tulane.edu
_publ_contact_author_fax 504-865-5596
_publ_contact_author_phone 504-862-3562
_publ_section_title
;
A Convergent Approach to the Synthesis of Multimetallic Dithiolene Complexes
;
_journal_name_full 'Inorganic Chemistry'
_journal_page_first 5570
_journal_page_last 5572
_journal_paper_doi 10.1021/ic800880s
_journal_volume 47
_journal_year 2008
_chemical_formula_sum 'C58 H98 Ni2 P4 S4'
_chemical_formula_weight 1164.90
_chemical_name_systematic
; 
 ? 
;
_space_group_IT_number 7
_symmetry_cell_setting monoclinic
_symmetry_space_group_name_Hall 'P -2yc'
_symmetry_space_group_name_H-M 'P 1 c 1'
_atom_sites_solution_hydrogens geom
_atom_sites_solution_primary direct
_atom_sites_solution_secondary difmap
_audit_creation_method SHELXL-97
_cell_angle_alpha 90.00
_cell_angle_beta 99.111(4)
_cell_angle_gamma 90.00
_cell_formula_units_Z 4
_cell_length_a 11.115(2)
_cell_length_b 35.667(6)
_cell_length_c 17.500(3)
_cell_measurement_reflns_used 5880
_cell_measurement_temperature 100(2)
_cell_measurement_theta_max 24.1285
_cell_measurement_theta_min 2.3335
_cell_volume 6850(2)
_computing_cell_refinement 'Bruker SMART (Bruker-AXS, 2000)'
_computing_data_collection 'Bruker SMART (Bruker-AXS, 2000)'
_computing_data_reduction 'Bruker SAINT+ (Bruker-AXS, 2004)'
_computing_molecular_graphics 'Bruker SHELXTL (Bruker-AXS, 2000a)'
_computing_publication_material 'Bruker SHELXTL (Bruker-AXS, 2000a)'
_computing_structure_refinement 'SHELXL-97 (Sheldrick, 1997)'
_computing_structure_solution 'SHELXS-97 (Sheldrick, 1990)'
_diffrn_ambient_temperature 100(2)
_diffrn_measured_fraction_theta_full 1.000
_diffrn_measured_fraction_theta_max 0.958
_diffrn_measurement_device_type 'CCD area detector'
_diffrn_measurement_method 'phi and omega scans'
_diffrn_radiation_monochromator graphite
_diffrn_radiation_source 'fine-focus sealed tube'
_diffrn_radiation_type MoK\a
_diffrn_radiation_wavelength 0.71073
_diffrn_reflns_av_R_equivalents 0.0695
_diffrn_reflns_av_sigmaI/netI 0.1477
_diffrn_reflns_limit_h_max 14
_diffrn_reflns_limit_h_min -14
_diffrn_reflns_limit_k_max 46
_diffrn_reflns_limit_k_min -46
_diffrn_reflns_limit_l_max 23
_diffrn_reflns_limit_l_min -22
_diffrn_reflns_number 61369
_diffrn_reflns_theta_full 28.34
_diffrn_reflns_theta_max 28.34
_diffrn_reflns_theta_min 1.14
_exptl_absorpt_coefficient_mu 0.796
_exptl_absorpt_correction_T_max 0.9780
_exptl_absorpt_correction_T_min 0.8185
_exptl_absorpt_correction_type multi-scan
_exptl_absorpt_process_details 'SADABS (Sheldrick, 2002)'
_exptl_crystal_colour red
_exptl_crystal_density_diffrn 1.129
_exptl_crystal_density_meas 0
_exptl_crystal_density_method 'not measured'
_exptl_crystal_description plate
_exptl_crystal_F_000 2504
_exptl_crystal_size_max 0.26
_exptl_crystal_size_mid 0.10
_exptl_crystal_size_min 0.03
_platon_squeeze_details ' '
_refine_diff_density_max 1.102
_refine_diff_density_min -0.428
_refine_diff_density_rms 0.100
_refine_ls_abs_structure_details 'Flack H D (1983), Acta Cryst. A39, 876-881'
_refine_ls_abs_structure_Flack 0.033(13)
_refine_ls_extinction_method none
_refine_ls_goodness_of_fit_ref 1.005
_refine_ls_hydrogen_treatment noref
_refine_ls_matrix_type full
_refine_ls_number_parameters 1187
_refine_ls_number_reflns 30589
_refine_ls_number_restraints 43
_refine_ls_restrained_S_all 1.005
_refine_ls_R_factor_all 0.1422
_refine_ls_R_factor_gt 0.0810
_refine_ls_shift/su_max 0.001
_refine_ls_shift/su_mean 0.000
_refine_ls_structure_factor_coef Fsqd
_refine_ls_weighting_details 'calc w=1/[\s^2^(Fo^2^)+(0.0650P)^2^+0.0000P] where P=(Fo^2^+2Fc^2^)/3'
_refine_ls_weighting_scheme calc
_refine_ls_wR_factor_gt 0.1589
_refine_ls_wR_factor_ref 0.1759
_reflns_number_gt 16141
_reflns_number_total 30589
_reflns_threshold_expression >2\s(I)
_cod_data_source_file ic800880s-file004_3.cif
_cod_data_source_block '[(dcpe)Ni(S2C6H2S2)Ni(dcpe)]'
_cod_depositor_comments
;
The following automatic conversions were performed:
data name '_publ-contact_author-phone' replaced with
'_publ_contact_author_phone' as specified in the replacement file
'/home/antanas/src/cod-tools/trunk/data/replacement-values/replacement_tags.lst'.

Automatic conversion script
Id: cif_correct_tags 4998 2017-03-02 13:24:31Z antanas 
;
_cod_original_cell_volume 6851(2)
_cod_original_sg_symbol_H-M 'P c'
_cod_database_code 4305962

loop_
_publ_contact_author_name
_publ_contact_author_address
'Dr. James P. Donahue'
;
  Department of Chemistry
  Tulane University
  6400 Freret Street
  New Orleans, LA 70118-5698
  Unites States of America
;

loop_
_symmetry_equiv_pos_as_xyz
'x, y, z'
'x, -y, z+1/2'

loop_
_atom_site_label
_atom_site_type_symbol
_atom_site_fract_x
_atom_site_fract_y
_atom_site_fract_z
_atom_site_U_iso_or_equiv
_atom_site_adp_type
_atom_site_occupancy
_atom_site_symmetry_multiplicity
_atom_site_calc_flag
_atom_site_refinement_flags
_atom_site_disorder_assembly
_atom_site_disorder_group
Ni1 Ni -1.72134(8) 0.18789(2) 0.21088(6) 0.0321(2) Uani 1 1 d . . .
Ni2 Ni -1.50243(9) 0.01411(3) -0.06877(8) 0.0562(3) Uani 1 1 d . . .
Ni3 Ni 0.53949(10) 0.41468(3) 0.28414(7) 0.0468(3) Uani 1 1 d . . .
Ni4 Ni 0.37017(9) 0.28990(3) 0.66310(6) 0.0419(2) Uani 1 1 d . O .
S1 S -1.55658(15) 0.15410(5) 0.21869(11) 0.0366(4) Uani 1 1 d . . .
S2 S -1.82090(16) 0.14955(6) 0.12675(13) 0.0520(6) Uani 1 1 d . . .
S3 S -1.41775(18) 0.04032(6) 0.03763(16) 0.0678(7) Uani 1 1 d . . .
S4 S -1.67688(17) 0.03894(6) -0.05787(14) 0.0560(6) Uani 1 1 d . . .
S5 S 0.37433(17) 0.38629(5) 0.30374(12) 0.0434(5) Uani 1 1 d . . .
S6 S 0.64780(18) 0.38502(6) 0.37849(13) 0.0575(6) Uani 1 1 d . . .
S7 S 0.26411(17) 0.30585(6) 0.55254(12) 0.0464(5) Uani 1 1 d . . .
S8 S 0.54014(17) 0.30119(6) 0.62142(12) 0.0521(6) Uani 1 1 d . . .
P1 P -1.61874(16) 0.23293(5) 0.27519(11) 0.0341(4) Uani 1 1 d . . .
P2 P -1.88652(16) 0.22124(5) 0.20811(11) 0.0333(4) Uani 1 1 d . . .
P3 P -1.32902(19) -0.01189(6) -0.08131(17) 0.0631(7) Uani 1 1 d . C .
P4 P -1.5796(2) -0.01112(6) -0.17863(16) 0.0620(7) Uani 1 1 d . . .
P5 P 0.4340(2) 0.44524(6) 0.18755(15) 0.0585(7) Uani 1 1 d . E .
P6 P 0.7006(2) 0.44669(6) 0.26736(15) 0.0592(7) Uani 1 1 d . E .
P7 P 0.2053(2) 0.27747(7) 0.71019(14) 0.0590(6) Uani 1 1 d . . .
P8 P 0.47334(19) 0.27967(7) 0.77752(13) 0.0558(6) Uani 1 1 d . . .
C1 C -1.5919(6) 0.11989(16) 0.1461(4) 0.0382(18) Uani 1 1 d . . .
C2 C -1.7097(6) 0.11728(17) 0.1031(4) 0.0337(16) Uani 1 1 d . . .
C3 C -1.5318(6) 0.07060(19) 0.0661(5) 0.046(2) Uani 1 1 d . . .
C4 C -1.6480(6) 0.06913(18) 0.0266(5) 0.0435(19) Uani 1 1 d . . .
C5 C -1.5028(5) 0.09588(17) 0.1250(4) 0.0363(17) Uani 1 1 d . . .
H5 H -1.4216 0.0972 0.1518 0.044 Uiso 1 1 calc R . .
C6 C -1.7369(6) 0.09172(18) 0.0449(5) 0.0435(19) Uani 1 1 d . . .
H6 H -1.8175 0.0898 0.0175 0.052 Uiso 1 1 calc R . .
C7 C 0.4203(6) 0.36075(18) 0.3894(4) 0.0331(16) Uani 1 1 d . . .
C8 C 0.5428(6) 0.35891(19) 0.4221(5) 0.0419(18) Uani 1 1 d . . .
C9 C 0.3698(6) 0.32463(18) 0.4989(4) 0.0332(16) Uani 1 1 d . . .
C10 C 0.4958(6) 0.32281(19) 0.5307(4) 0.0412(18) Uani 1 1 d . . .
C11 C 0.3355(6) 0.34283(18) 0.4278(4) 0.0384(17) Uani 1 1 d . . .
H11 H 0.2520 0.3430 0.4051 0.046 Uiso 1 1 calc R . .
C12 C 0.5790(7) 0.3397(2) 0.4917(4) 0.050(2) Uani 1 1 d . . .
H12 H 0.6632 0.3384 0.5124 0.060 Uiso 1 1 calc R . .
C13 C -1.5552(6) 0.2277(2) 0.3768(5) 0.056(2) Uani 1 1 d . . .
H13 H -1.5362 0.2534 0.3987 0.068 Uiso 1 1 calc R . .
C14 C -1.6509(7) 0.2095(3) 0.4215(5) 0.064(2) Uani 1 1 d . . .
H14A H -1.6804 0.1858 0.3958 0.076 Uiso 1 1 calc R . .
H14B H -1.7216 0.2266 0.4198 0.076 Uiso 1 1 calc R . .
C15 C -1.5957(8) 0.2014(3) 0.5077(5) 0.070(3) Uani 1 1 d . . .
H15A H -1.5776 0.2255 0.5352 0.084 Uiso 1 1 calc R . .
H15B H -1.6569 0.1880 0.5328 0.084 Uiso 1 1 calc R . .
C16 C -1.4860(7) 0.1793(3) 0.5154(5) 0.069(3) Uani 1 1 d . . .
H16A H -1.5045 0.1543 0.4917 0.083 Uiso 1 1 calc R . .
H16B H -1.4536 0.1756 0.5710 0.083 Uiso 1 1 calc R . .
C17 C -1.3893(7) 0.1991(3) 0.4755(5) 0.066(2) Uani 1 1 d . . .
H17A H -1.3693 0.2238 0.5000 0.079 Uiso 1 1 calc R . .
H17B H -1.3139 0.1839 0.4818 0.079 Uiso 1 1 calc R . .
C18 C -1.4363(7) 0.2043(2) 0.3912(5) 0.058(2) Uani 1 1 d . . .
H18A H -1.4517 0.1795 0.3666 0.070 Uiso 1 1 calc R . .
H18B H -1.3732 0.2171 0.3665 0.070 Uiso 1 1 calc R . .
C19 C -1.4905(5) 0.25103(17) 0.2314(4) 0.0309(15) Uani 1 1 d . . .
H19 H -1.4248 0.2317 0.2413 0.037 Uiso 1 1 calc R . .
C20 C -1.4352(7) 0.2874(2) 0.2679(5) 0.058(2) Uani 1 1 d . . .
H20A H -1.4120 0.2840 0.3245 0.069 Uiso 1 1 calc R . .
H20B H -1.4961 0.3078 0.2589 0.069 Uiso 1 1 calc R . .
C21 C -1.3216(6) 0.2979(2) 0.2318(5) 0.050(2) Uani 1 1 d . . .
H21A H -1.2868 0.3216 0.2548 0.060 Uiso 1 1 calc R . .
H21B H -1.2591 0.2780 0.2437 0.060 Uiso 1 1 calc R . .
C22 C -1.3534(6) 0.30232(18) 0.1455(5) 0.050(2) Uani 1 1 d . . .
H22A H -1.2791 0.3086 0.1236 0.060 Uiso 1 1 calc R . .
H22B H -1.4120 0.3232 0.1335 0.060 Uiso 1 1 calc R . .
C23 C -1.4090(6) 0.2665(2) 0.1087(4) 0.0439(19) Uani 1 1 d . . .
H23A H -1.3473 0.2462 0.1164 0.053 Uiso 1 1 calc R . .
H23B H -1.4327 0.2704 0.0523 0.053 Uiso 1 1 calc R . .
C24 C -1.5234(6) 0.2542(2) 0.1441(5) 0.048(2) Uani 1 1 d . . .
H24A H -1.5895 0.2728 0.1308 0.058 Uiso 1 1 calc R . .
H24B H -1.5531 0.2296 0.1222 0.058 Uiso 1 1 calc R . .
C25 C -1.9523(5) 0.23700(18) 0.1099(4) 0.0323(15) Uani 1 1 d . . .
H25 H -1.9703 0.2140 0.0774 0.039 Uiso 1 1 calc R . .
C26 C -2.0691(7) 0.2601(2) 0.1008(5) 0.053(2) Uani 1 1 d . . .
H26A H -2.1319 0.2458 0.1229 0.063 Uiso 1 1 calc R . .
H26B H -2.0531 0.2836 0.1309 0.063 Uiso 1 1 calc R . .
C27 C -2.1173(7) 0.2697(3) 0.0190(5) 0.064(2) Uani 1 1 d . . .
H27A H -2.1933 0.2844 0.0170 0.077 Uiso 1 1 calc R . .
H27B H -2.1375 0.2463 -0.0108 0.077 Uiso 1 1 calc R . .
C28 C -2.0267(7) 0.2919(2) -0.0178(5) 0.056(2) Uani 1 1 d . . .
H28A H -2.0119 0.3163 0.0089 0.067 Uiso 1 1 calc R . .
H28B H -2.0601 0.2968 -0.0727 0.067 Uiso 1 1 calc R . .
C29 C -1.9066(8) 0.2703(3) -0.0127(5) 0.064(2) Uani 1 1 d . . .
H29A H -1.8460 0.2858 -0.0343 0.077 Uiso 1 1 calc R . .
H29B H -1.9198 0.2470 -0.0434 0.077 Uiso 1 1 calc R . .
C30 C -1.8579(7) 0.2607(2) 0.0728(4) 0.053(2) Uani 1 1 d . . .
H30A H -1.8399 0.2842 0.1025 0.063 Uiso 1 1 calc R . .
H30B H -1.7810 0.2464 0.0756 0.063 Uiso 1 1 calc R . .
C31 C -2.0196(6) 0.20182(19) 0.2450(4) 0.0403(18) Uani 1 1 d . . .
H31 H -2.0769 0.2232 0.2477 0.048 Uiso 1 1 calc R . .
C32 C -1.9911(6) 0.1861(2) 0.3250(5) 0.051(2) Uani 1 1 d . . .
H32A H -1.9468 0.2052 0.3596 0.062 Uiso 1 1 calc R . .
H32B H -1.9366 0.1642 0.3243 0.062 Uiso 1 1 calc R . .
C33 C -2.1051(7) 0.1739(2) 0.3579(5) 0.057(2) Uani 1 1 d . . .
H33A H -2.0803 0.1625 0.4095 0.068 Uiso 1 1 calc R . .
H33B H -2.1555 0.1962 0.3643 0.068 Uiso 1 1 calc R . .
C34 C -2.1809(7) 0.1456(2) 0.3043(6) 0.064(3) Uani 1 1 d . . .
H34A H -2.1353 0.1218 0.3044 0.076 Uiso 1 1 calc R . .
H34B H -2.2580 0.1404 0.3239 0.076 Uiso 1 1 calc R . .
C35 C -2.2091(7) 0.1608(2) 0.2220(5) 0.059(2) Uani 1 1 d . . .
H35A H -2.2630 0.1829 0.2209 0.071 Uiso 1 1 calc R . .
H35B H -2.2528 0.1414 0.1877 0.071 Uiso 1 1 calc R . .
C36 C -2.0914(6) 0.1718(2) 0.1919(5) 0.055(2) Uani 1 1 d . . .
H36A H -2.1119 0.1818 0.1387 0.066 Uiso 1 1 calc R . .
H36B H -2.0398 0.1493 0.1900 0.066 Uiso 1 1 calc R . .
C37 C -1.7212(6) 0.2746(2) 0.2723(5) 0.049(2) Uani 1 1 d . . .
H37A H -1.6982 0.2894 0.3202 0.058 Uiso 1 1 calc R . .
H37B H -1.7099 0.2906 0.2279 0.058 Uiso 1 1 calc R . .
C38 C -1.8518(7) 0.26369(19) 0.2652(5) 0.050(2) Uani 1 1 d . . .
H38A H -1.9031 0.2845 0.2407 0.060 Uiso 1 1 calc R . .
H38B H -1.8726 0.2597 0.3175 0.060 Uiso 1 1 calc R . .
C39 C -1.2630(6) -0.0394(2) 0.0009(5) 0.062(3) Uani 1 1 d . . .
H39 H -1.2417 -0.0204 0.0429 0.074 Uiso 1 1 calc R . .
C40 C -1.3497(8) -0.0652(3) 0.0323(7) 0.075(3) Uani 1 1 d . . .
H40A H -1.4220 -0.0504 0.0404 0.090 Uiso 1 1 calc R . .
H40B H -1.3777 -0.0842 -0.0078 0.090 Uiso 1 1 calc R . .
C41 C -1.3053(9) -0.0845(3) 0.1031(7) 0.082(3) Uani 1 1 d . . .
H41A H -1.3662 -0.1034 0.1133 0.099 Uiso 1 1 calc R . .
H41B H -1.2945 -0.0664 0.1464 0.099 Uiso 1 1 calc R . .
C42 C -1.1871(9) -0.1036(2) 0.0996(7) 0.094(4) Uani 1 1 d . . .
H42A H -1.2012 -0.1246 0.0622 0.113 Uiso 1 1 calc R . .
H42B H -1.1560 -0.1144 0.1511 0.113 Uiso 1 1 calc R . .
C43 C -1.0901(8) -0.0777(2) 0.0759(7) 0.077(3) Uani 1 1 d . . .
H43A H -1.0161 -0.0921 0.0699 0.093 Uiso 1 1 calc R . .
H43B H -1.0674 -0.0581 0.1158 0.093 Uiso 1 1 calc R . .
C44 C -1.1449(8) -0.0596(3) -0.0014(7) 0.085(3) Uani 1 1 d . . .
H44A H -1.0853 -0.0416 -0.0167 0.102 Uiso 1 1 calc R . .
H44B H -1.1587 -0.0793 -0.0415 0.102 Uiso 1 1 calc R . .
C45 C -1.2113(8) 0.0235(3) -0.1000(7) 0.096(4) Uani 1 1 d D . .
H45 H -1.1743 0.0333 -0.0480 0.116 Uiso 1 1 calc R A 1
C48 C -1.0735(12) 0.0770(4) -0.1786(11) 0.169(7) Uani 1 1 d D . .
H48A H -1.1024 0.0699 -0.2332 0.203 Uiso 1 1 calc R B 1
H48B H -1.0127 0.0973 -0.1778 0.203 Uiso 1 1 calc R B 1
C46A C -1.1041(12) 0.0090(4) -0.1379(10) 0.119(5) Uiso 0.738(8) 1 d PD C 1
H46A H -1.1320 0.0017 -0.1924 0.143 Uiso 0.738(8) 1 calc PR C 1
H46B H -1.0645 -0.0128 -0.1093 0.143 Uiso 0.738(8) 1 calc PR C 1
C47A C -1.0158(14) 0.0429(4) -0.1330(11) 0.121(6) Uiso 0.738(8) 1 d PD C 1
H47A H -0.9914 0.0500 -0.0781 0.146 Uiso 0.738(8) 1 calc PR C 1
H47B H -0.9414 0.0354 -0.1536 0.146 Uiso 0.738(8) 1 calc PR C 1
C49A C -1.1817(14) 0.0903(5) -0.1398(11) 0.137(6) Uiso 0.738(8) 1 d PD C 1
H49A H -1.1531 0.0969 -0.0850 0.164 Uiso 0.738(8) 1 calc PR C 1
H49B H -1.2204 0.1126 -0.1668 0.164 Uiso 0.738(8) 1 calc PR C 1
C50A C -1.2741(14) 0.0575(4) -0.1449(11) 0.138(7) Uiso 0.738(8) 1 d PD C 1
H50A H -1.3013 0.0507 -0.1997 0.166 Uiso 0.738(8) 1 calc PR C 1
H50B H -1.3464 0.0652 -0.1222 0.166 Uiso 0.738(8) 1 calc PR C 1
C46B C -1.119(3) 0.0413(11) -0.0349(13) 0.119(5) Uiso 0.262(8) 1 d PD C 2
H46C H -1.0623 0.0227 -0.0063 0.143 Uiso 0.262(8) 1 calc PR C 2
H46D H -1.1577 0.0566 0.0015 0.143 Uiso 0.262(8) 1 calc PR C 2
C47B C -1.058(4) 0.0653(15) -0.0923(13) 0.121(6) Uiso 0.262(8) 1 d PD C 2
H47C H -1.0519 0.0900 -0.0662 0.146 Uiso 0.262(8) 1 calc PR C 2
H47D H -0.9740 0.0553 -0.0837 0.146 Uiso 0.262(8) 1 calc PR C 2
C49B C -1.109(4) 0.0410(10) -0.227(3) 0.137(6) Uiso 0.262(8) 1 d PD C 2
H49C H -1.0432 0.0219 -0.2189 0.164 Uiso 0.262(8) 1 calc PR C 2
H49D H -1.1318 0.0465 -0.2825 0.164 Uiso 0.262(8) 1 calc PR C 2
C50B C -1.220(4) 0.0296(17) -0.1884(9) 0.138(7) Uiso 0.262(8) 1 d PD C 2
H50C H -1.2518 0.0060 -0.2137 0.166 Uiso 0.262(8) 1 calc PR C 2
H50D H -1.2831 0.0489 -0.2031 0.166 Uiso 0.262(8) 1 calc PR C 2
C51 C -1.6904(7) -0.0495(3) -0.1738(6) 0.069(3) Uani 1 1 d . . .
H51 H -1.6918 -0.0651 -0.2214 0.082 Uiso 1 1 calc R . .
C52 C -1.8191(7) -0.0353(2) -0.1737(6) 0.064(2) Uani 1 1 d . . .
H52A H -1.8464 -0.0209 -0.2217 0.077 Uiso 1 1 calc R . .
H52B H -1.8200 -0.0182 -0.1291 0.077 Uiso 1 1 calc R . .
C53 C -1.9083(7) -0.0686(2) -0.1682(6) 0.073(3) Uani 1 1 d . . .
H53A H -1.9911 -0.0588 -0.1661 0.087 Uiso 1 1 calc R . .
H53B H -1.9123 -0.0847 -0.2145 0.087 Uiso 1 1 calc R . .
C54 C -1.8643(8) -0.0909(3) -0.0969(7) 0.083(3) Uani 1 1 d . . .
H54A H -1.8625 -0.0749 -0.0505 0.100 Uiso 1 1 calc R . .
H54B H -1.9206 -0.1121 -0.0929 0.100 Uiso 1 1 calc R . .
C55 C -1.7405(8) -0.1055(2) -0.1002(6) 0.071(3) Uani 1 1 d . . .
H55A H -1.7438 -0.1222 -0.1457 0.086 Uiso 1 1 calc R . .
H55B H -1.7128 -0.1206 -0.0533 0.086 Uiso 1 1 calc R . .
C56 C -1.6475(8) -0.0740(2) -0.1058(7) 0.082(3) Uani 1 1 d . . .
H56A H -1.6369 -0.0589 -0.0579 0.098 Uiso 1 1 calc R . .
H56B H -1.5677 -0.0851 -0.1113 0.098 Uiso 1 1 calc R . .
C57 C -1.6514(8) 0.0201(3) -0.2493(6) 0.081(3) Uani 1 1 d . . .
H57 H -1.7288 0.0278 -0.2314 0.097 Uiso 1 1 calc R . .
C58 C -1.5798(9) 0.0581(3) -0.2600(6) 0.095(4) Uani 1 1 d . . .
H58A H -1.5539 0.0698 -0.2088 0.113 Uiso 1 1 calc R . .
H58B H -1.5057 0.0523 -0.2827 0.113 Uiso 1 1 calc R . .
C59 C -1.6568(9) 0.0844(3) -0.3107(8) 0.095(4) Uani 1 1 d . . .
H59A H -1.6112 0.1080 -0.3151 0.114 Uiso 1 1 calc R . .
H59B H -1.7301 0.0905 -0.2875 0.114 Uiso 1 1 calc R . .
C60 C -1.6959(11) 0.0674(4) -0.3921(8) 0.117(4) Uani 1 1 d . . .
H60A H -1.7470 0.0857 -0.4251 0.140 Uiso 1 1 calc R . .
H60B H -1.6226 0.0623 -0.4160 0.140 Uiso 1 1 calc R . .
C61 C -1.7647(10) 0.0323(3) -0.3889(7) 0.092(3) Uani 1 1 d . . .
H61A H -1.7831 0.0213 -0.4414 0.110 Uiso 1 1 calc R . .
H61B H -1.8429 0.0377 -0.3708 0.110 Uiso 1 1 calc R . .
C62 C -1.6900(9) 0.0042(3) -0.3334(6) 0.086(3) Uani 1 1 d . . .
H62A H -1.6158 -0.0029 -0.3547 0.103 Uiso 1 1 calc R . .
H62B H -1.7390 -0.0188 -0.3306 0.103 Uiso 1 1 calc R . .
C63 C -1.3536(7) -0.0444(3) -0.1658(7) 0.087(3) Uani 1 1 d . . .
H63A H -1.2783 -0.0459 -0.1892 0.104 Uiso 1 1 calc R C .
H63B H -1.3723 -0.0698 -0.1483 0.104 Uiso 1 1 calc R . .
C64 C -1.4532(8) -0.0313(3) -0.2233(6) 0.077(3) Uani 1 1 d . C .
H64A H -1.4848 -0.0526 -0.2571 0.092 Uiso 1 1 calc R . .
H64B H -1.4225 -0.0121 -0.2561 0.092 Uiso 1 1 calc R . .
C65 C 0.3296(7) 0.4821(2) 0.2096(7) 0.073(3) Uani 1 1 d D . .
H65 H 0.3199 0.4997 0.1645 0.088 Uiso 1 1 calc R D 1
C66A C 0.2079(11) 0.4693(5) 0.2164(9) 0.088(4) Uiso 0.809(12) 1 d P E 1
H66A H 0.2110 0.4545 0.2646 0.106 Uiso 0.809(12) 1 calc PR E 1
H66B H 0.1775 0.4527 0.1722 0.106 Uiso 0.809(12) 1 calc PR E 1
C67A C 0.1139(12) 0.5044(4) 0.2179(8) 0.079(4) Uiso 0.809(12) 1 d P E 1
H67A H 0.1114 0.5207 0.1718 0.095 Uiso 0.809(12) 1 calc PR E 1
H67B H 0.0304 0.4959 0.2220 0.095 Uiso 0.809(12) 1 calc PR E 1
C68A C 0.1786(10) 0.5253(3) 0.2967(7) 0.071(3) Uiso 0.809(12) 1 d P E 1
H68A H 0.1266 0.5465 0.3076 0.086 Uiso 0.809(12) 1 calc PR E 1
H68B H 0.1829 0.5074 0.3403 0.086 Uiso 0.809(12) 1 calc PR E 1
C69A C 0.3002(11) 0.5393(4) 0.2936(9) 0.088(4) Uiso 0.809(12) 1 d P E 1
H69A H 0.3330 0.5520 0.3427 0.106 Uiso 0.809(12) 1 calc PR E 1
H69B H 0.2979 0.5576 0.2508 0.106 Uiso 0.809(12) 1 calc PR E 1
C66B C 0.1921(17) 0.4742(17) 0.208(2) 0.088(4) Uiso 0.191(12) 1 d PD E 2
H66C H 0.1809 0.4500 0.2338 0.106 Uiso 0.191(12) 1 calc PR E 2
H66D H 0.1492 0.4730 0.1542 0.106 Uiso 0.191(12) 1 calc PR E 2
C67B C 0.141(5) 0.5068(14) 0.2522(19) 0.079(4) Uiso 0.191(12) 1 d PD E 2
H67C H 0.1654 0.5311 0.2322 0.095 Uiso 0.191(12) 1 calc PR E 2
H67D H 0.0505 0.5056 0.2435 0.095 Uiso 0.191(12) 1 calc PR E 2
C68B C 0.1893(19) 0.5039(13) 0.3400(16) 0.071(3) Uiso 0.191(12) 1 d PD E 2
H68C H 0.1971 0.4775 0.3575 0.086 Uiso 0.191(12) 1 calc PR E 2
H68D H 0.1372 0.5177 0.3712 0.086 Uiso 0.191(12) 1 calc PR E 2
C69B C 0.315(3) 0.5228(14) 0.342(3) 0.088(4) Uiso 0.191(12) 1 d PD E 2
H69C H 0.3644 0.5194 0.3942 0.106 Uiso 0.191(12) 1 calc PR E 2
H69D H 0.3043 0.5500 0.3328 0.106 Uiso 0.191(12) 1 calc PR E 2
C70 C 0.3827(8) 0.5052(3) 0.2800(7) 0.095(4) Uani 1 1 d D E .
H70A H 0.4642 0.5146 0.2730 0.114 Uiso 1 1 calc R F 1
H70B H 0.3934 0.4890 0.3264 0.114 Uiso 1 1 calc R F 1
C71 C 0.3412(8) 0.4168(2) 0.1164(5) 0.057(2) Uani 1 1 d . . .
H71 H 0.2729 0.4078 0.1425 0.069 Uiso 1 1 calc R E .
C72 C 0.2772(10) 0.4357(3) 0.0384(6) 0.089(3) Uani 1 1 d . E .
H72A H 0.2297 0.4578 0.0507 0.107 Uiso 1 1 calc R . .
H72B H 0.3401 0.4445 0.0083 0.107 Uiso 1 1 calc R . .
C73 C 0.1938(9) 0.4083(3) -0.0094(7) 0.079(3) Uani 1 1 d . . .
H73A H 0.1255 0.4025 0.0187 0.095 Uiso 1 1 calc R E .
H73B H 0.1588 0.4208 -0.0584 0.095 Uiso 1 1 calc R . .
C74 C 0.2486(9) 0.3729(3) -0.0283(5) 0.085(3) Uani 1 1 d . E .
H74A H 0.3063 0.3777 -0.0649 0.101 Uiso 1 1 calc R . .
H74B H 0.1841 0.3559 -0.0539 0.101 Uiso 1 1 calc R . .
C75 C 0.3135(9) 0.3549(3) 0.0420(6) 0.076(3) Uani 1 1 d . . .
H75A H 0.3583 0.3329 0.0264 0.092 Uiso 1 1 calc R E .
H75B H 0.2525 0.3455 0.0729 0.092 Uiso 1 1 calc R . .
C76 C 0.4063(9) 0.3809(2) 0.0952(5) 0.072(3) Uani 1 1 d . E .
H76A H 0.4403 0.3672 0.1430 0.086 Uiso 1 1 calc R . .
H76B H 0.4744 0.3877 0.0677 0.086 Uiso 1 1 calc R . .
C77 C 0.7760(9) 0.4705(3) 0.3547(6) 0.094(4) Uani 1 1 d . . .
H77 H 0.7950 0.4489 0.3912 0.113 Uiso 1 1 calc R G 1
C78 C 0.6847(8) 0.4941(3) 0.3962(6) 0.081(3) Uani 1 1 d . I .
H78A H 0.6099 0.4793 0.3985 0.098 Uiso 1 1 calc R H 1
H78B H 0.6612 0.5173 0.3665 0.098 Uiso 1 1 calc R H 1
C79A C 0.7518(15) 0.5053(5) 0.4866(10) 0.074(4) Uiso 0.620(10) 1 d P I 1
H79A H 0.6963 0.5208 0.5123 0.089 Uiso 0.620(10) 1 calc PR I 1
H79B H 0.7712 0.4822 0.5175 0.089 Uiso 0.620(10) 1 calc PR I 1
C80A C 0.8673(16) 0.5267(5) 0.4810(12) 0.092(5) Uiso 0.620(10) 1 d P I 1
H80A H 0.9031 0.5358 0.5332 0.111 Uiso 0.620(10) 1 calc PR I 1
H80B H 0.8471 0.5489 0.4474 0.111 Uiso 0.620(10) 1 calc PR I 1
C81A C 0.9646(16) 0.5021(5) 0.4473(11) 0.090(5) Uiso 0.620(10) 1 d P I 1
H81A H 0.9862 0.4797 0.4799 0.108 Uiso 0.620(10) 1 calc PR I 1
H81B H 1.0395 0.5168 0.4449 0.108 Uiso 0.620(10) 1 calc PR I 1
C82A C 0.9004(12) 0.4903(4) 0.3623(9) 0.058(3) Uiso 0.620(10) 1 d P I 1
H82A H 0.8900 0.5133 0.3301 0.070 Uiso 0.620(10) 1 calc PR I 1
H82B H 0.9570 0.4737 0.3400 0.070 Uiso 0.620(10) 1 calc PR I 1
C79B C 0.731(3) 0.5164(8) 0.4531(18) 0.074(4) Uiso 0.380(10) 1 d P I 2
H79C H 0.7608 0.5008 0.4990 0.089 Uiso 0.380(10) 1 calc PR I 2
H79D H 0.6644 0.5325 0.4666 0.089 Uiso 0.380(10) 1 calc PR I 2
C80B C 0.839(3) 0.5428(9) 0.4356(19) 0.092(5) Uiso 0.380(10) 1 d P I 2
H80C H 0.8066 0.5637 0.4011 0.111 Uiso 0.380(10) 1 calc PR I 2
H80D H 0.8831 0.5535 0.4843 0.111 Uiso 0.380(10) 1 calc PR I 2
C81B C 0.925(3) 0.5186(9) 0.3965(18) 0.090(5) Uiso 0.380(10) 1 d P I 2
H81C H 0.9539 0.4973 0.4307 0.108 Uiso 0.380(10) 1 calc PR I 2
H81D H 0.9962 0.5336 0.3880 0.108 Uiso 0.380(10) 1 calc PR I 2
C82B C 0.859(2) 0.5035(6) 0.3183(14) 0.058(3) Uiso 0.380(10) 1 d P I 2
H82C H 0.9167 0.4927 0.2864 0.070 Uiso 0.380(10) 1 calc PR I 2
H82D H 0.8078 0.5228 0.2882 0.070 Uiso 0.380(10) 1 calc PR I 2
C83 C 0.8313(7) 0.4237(2) 0.2327(5) 0.058(2) Uani 1 1 d . . .
H83 H 0.8878 0.4442 0.2221 0.069 Uiso 1 1 calc R I .
C84 C 0.7943(7) 0.4038(2) 0.1583(4) 0.048(2) Uani 1 1 d . I .
H84A H 0.7505 0.4213 0.1198 0.058 Uiso 1 1 calc R . .
H84B H 0.7379 0.3831 0.1659 0.058 Uiso 1 1 calc R . .
C85 C 0.9070(7) 0.3875(2) 0.1269(5) 0.054(2) Uani 1 1 d . . .
H85A H 0.9610 0.4083 0.1164 0.065 Uiso 1 1 calc R I .
H85B H 0.8797 0.3742 0.0776 0.065 Uiso 1 1 calc R . .
C86 C 0.9790(7) 0.3600(2) 0.1864(5) 0.066(3) Uani 1 1 d . I .
H86A H 0.9277 0.3381 0.1942 0.079 Uiso 1 1 calc R . .
H86B H 1.0528 0.3509 0.1670 0.079 Uiso 1 1 calc R . .
C87 C 1.0151(7) 0.3809(3) 0.2627(5) 0.066(2) Uani 1 1 d . . .
H87A H 1.0576 0.3634 0.3019 0.080 Uiso 1 1 calc R I .
H87B H 1.0724 0.4013 0.2553 0.080 Uiso 1 1 calc R . .
C88 C 0.9062(7) 0.3973(2) 0.2922(5) 0.060(2) Uani 1 1 d . I .
H88A H 0.9343 0.4115 0.3404 0.071 Uiso 1 1 calc R . .
H88B H 0.8532 0.3767 0.3050 0.071 Uiso 1 1 calc R . .
C89 C 0.5421(9) 0.4691(2) 0.1366(6) 0.082(4) Uani 1 1 d . . .
H89A H 0.5695 0.4518 0.0985 0.099 Uiso 1 1 calc R E .
H89B H 0.5019 0.4909 0.1080 0.099 Uiso 1 1 calc R . .
C90 C 0.6568(8) 0.4831(2) 0.1959(6) 0.076(3) Uani 1 1 d . E .
H90A H 0.6359 0.5064 0.2218 0.092 Uiso 1 1 calc R . .
H90B H 0.7254 0.4887 0.1679 0.092 Uiso 1 1 calc R . .
C91 C 0.0932(8) 0.3158(2) 0.7058(6) 0.080(3) Uani 1 1 d D K .
H91 H 0.0508 0.3146 0.6510 0.096 Uiso 1 1 calc R J 1
C92A C -0.0133(11) 0.3135(5) 0.7528(9) 0.088(4) Uiso 0.636(9) 1 d PD K 1
H92A H 0.0164 0.3191 0.8079 0.105 Uiso 0.636(9) 1 calc PR K 1
H92B H -0.0482 0.2879 0.7493 0.105 Uiso 0.636(9) 1 calc PR K 1
C93A C -0.1127(13) 0.3425(3) 0.7191(10) 0.081(4) Uiso 0.636(9) 1 d PD K 1
H93A H -0.1353 0.3389 0.6625 0.097 Uiso 0.636(9) 1 calc PR K 1
H93B H -0.1867 0.3391 0.7433 0.097 Uiso 0.636(9) 1 calc PR K 1
C94A C -0.0591(12) 0.3821(3) 0.7366(9) 0.068(4) Uiso 0.636(9) 1 d PD K 1
H94A H -0.0322 0.3849 0.7929 0.082 Uiso 0.636(9) 1 calc PR K 1
H94B H -0.1224 0.4012 0.7199 0.082 Uiso 0.636(9) 1 calc PR K 1
C95A C 0.0504(12) 0.3882(4) 0.6932(10) 0.098(5) Uiso 0.636(9) 1 d PD K 1
H95A H 0.0894 0.4125 0.7086 0.118 Uiso 0.636(9) 1 calc PR K 1
H95B H 0.0213 0.3888 0.6368 0.118 Uiso 0.636(9) 1 calc PR K 1
C96A C 0.1452(10) 0.3562(2) 0.7122(9) 0.061(3) Uiso 0.636(9) 1 d PD K 1
H96A H 0.2061 0.3584 0.6769 0.073 Uiso 0.636(9) 1 calc PR K 1
H96B H 0.1885 0.3599 0.7656 0.073 Uiso 0.636(9) 1 calc PR K 1
C92B C -0.0204(16) 0.3014(6) 0.7379(15) 0.088(4) Uiso 0.364(9) 1 d PD K 2
H92C H 0.0054 0.2861 0.7849 0.105 Uiso 0.364(9) 1 calc PR K 2
H92D H -0.0699 0.2853 0.6988 0.105 Uiso 0.364(9) 1 calc PR K 2
C93B C -0.098(2) 0.3351(6) 0.7580(18) 0.081(4) Uiso 0.364(9) 1 d PD K 2
H93C H -0.1532 0.3427 0.7104 0.097 Uiso 0.364(9) 1 calc PR K 2
H93D H -0.1493 0.3266 0.7959 0.097 Uiso 0.364(9) 1 calc PR K 2
C94B C -0.026(2) 0.3700(6) 0.7913(15) 0.068(4) Uiso 0.364(9) 1 d PD K 2
H94C H 0.0119 0.3654 0.8457 0.082 Uiso 0.364(9) 1 calc PR K 2
H94D H -0.0807 0.3919 0.7901 0.082 Uiso 0.364(9) 1 calc PR K 2
C95B C 0.075(2) 0.3779(7) 0.7412(17) 0.098(5) Uiso 0.364(9) 1 d PD K 2
H95C H 0.1153 0.4022 0.7548 0.118 Uiso 0.364(9) 1 calc PR K 2
H95D H 0.0408 0.3777 0.6854 0.118 Uiso 0.364(9) 1 calc PR K 2
C96B C 0.1629(15) 0.3445(5) 0.7630(12) 0.061(3) Uiso 0.364(9) 1 d PD K 2
H96C H 0.1670 0.3368 0.8177 0.073 Uiso 0.364(9) 1 calc PR K 2
H96D H 0.2459 0.3497 0.7518 0.073 Uiso 0.364(9) 1 calc PR K 2
C97 C 0.1170(9) 0.2355(3) 0.6718(7) 0.090(3) Uani 1 1 d . O .
H97 H 0.0637 0.2288 0.7107 0.108 Uiso 1 1 calc R . .
C98 C 0.0357(9) 0.2427(3) 0.5991(7) 0.095(4) Uani 1 1 d . . .
H98A H 0.0842 0.2507 0.5591 0.114 Uiso 1 1 calc R O .
H98B H -0.0212 0.2633 0.6066 0.114 Uiso 1 1 calc R . .
C99 C -0.0406(9) 0.2055(3) 0.5706(7) 0.102(4) Uani 1 1 d . O .
H99A H -0.0958 0.1988 0.6076 0.122 Uiso 1 1 calc R . .
H99B H -0.0902 0.2097 0.5191 0.122 Uiso 1 1 calc R . .
C100 C 0.0538(11) 0.1735(3) 0.5661(7) 0.100(4) Uani 1 1 d . . .
H10A H 0.0104 0.1500 0.5486 0.120 Uiso 1 1 calc R O .
H10B H 0.1071 0.1802 0.5279 0.120 Uiso 1 1 calc R . .
C101 C 0.1232(14) 0.1680(3) 0.6370(9) 0.126(5) Uani 1 1 d . O .
H10C H 0.1780 0.1463 0.6336 0.152 Uiso 1 1 calc R . .
H10D H 0.0688 0.1615 0.6747 0.152 Uiso 1 1 calc R . .
C102 C 0.2014(10) 0.2025(3) 0.6677(9) 0.113(4) Uani 1 1 d . . .
H10E H 0.2475 0.1971 0.7197 0.136 Uiso 1 1 calc R O .
H10F H 0.2604 0.2083 0.6325 0.136 Uiso 1 1 calc R . .
C103 C 0.5534(7) 0.3222(2) 0.8211(5) 0.057(2) Uani 1 1 d . O .
H103 H 0.6306 0.3234 0.7987 0.069 Uiso 1 1 calc R . .
C104 C 0.5938(9) 0.3206(3) 0.9082(5) 0.081(3) Uani 1 1 d . . .
H10G H 0.5207 0.3188 0.9338 0.097 Uiso 1 1 calc R O .
H10H H 0.6424 0.2975 0.9209 0.097 Uiso 1 1 calc R . .
C105 C 0.6676(9) 0.3535(3) 0.9401(6) 0.085(3) Uani 1 1 d . O .
H10I H 0.7475 0.3529 0.9219 0.102 Uiso 1 1 calc R . .
H10J H 0.6827 0.3520 0.9973 0.102 Uiso 1 1 calc R . .
C106 C 0.6040(11) 0.3905(3) 0.9155(7) 0.098(3) Uani 1 1 d . . .
H10K H 0.6582 0.4116 0.9345 0.117 Uiso 1 1 calc R O .
H10L H 0.5289 0.3926 0.9390 0.117 Uiso 1 1 calc R . .
C107 C 0.5705(9) 0.3927(3) 0.8251(6) 0.080(3) Uani 1 1 d . O .
H10M H 0.5264 0.4163 0.8097 0.096 Uiso 1 1 calc R . .
H10N H 0.6453 0.3920 0.8010 0.096 Uiso 1 1 calc R . .
C108 C 0.4897(8) 0.3589(2) 0.7991(6) 0.072(3) Uani 1 1 d . . .
H10O H 0.4148 0.3604 0.8229 0.086 Uiso 1 1 calc R O .
H10P H 0.4652 0.3599 0.7422 0.086 Uiso 1 1 calc R . .
C109 C 0.5803(7) 0.2402(3) 0.7914(6) 0.073(3) Uani 1 1 d D N .
H109 H 0.5892 0.2326 0.8469 0.088 Uiso 1 1 calc R L 1
C110 C 0.5373(9) 0.2067(3) 0.7436(6) 0.075(3) Uani 1 1 d . . .
H11A H 0.4551 0.1998 0.7538 0.090 Uiso 1 1 calc R O .
H11B H 0.5300 0.2135 0.6882 0.090 Uiso 1 1 calc R . .
C111 C 0.6181(8) 0.1738(3) 0.7586(7) 0.113(4) Uani 1 1 d D N .
H11C H 0.5819 0.1521 0.7280 0.136 Uiso 1 1 calc R M 1
H11D H 0.6285 0.1671 0.8141 0.136 Uiso 1 1 calc R M 1
C12A C 0.7426(11) 0.1837(3) 0.7355(11) 0.073(4) Uiso 0.69(2) 1 d PD N 1
H12A H 0.7329 0.1922 0.6809 0.087 Uiso 0.69(2) 1 calc PR N 1
H12B H 0.7981 0.1619 0.7422 0.087 Uiso 0.69(2) 1 calc PR N 1
C13A C 0.7918(12) 0.2159(3) 0.7913(10) 0.060(3) Uiso 0.69(2) 1 d PD N 1
H13A H 0.8759 0.2223 0.7841 0.073 Uiso 0.69(2) 1 calc PR N 1
H13B H 0.7936 0.2077 0.8455 0.073 Uiso 0.69(2) 1 calc PR N 1
C14A C 0.7081(8) 0.2507(3) 0.7744(11) 0.070(4) Uiso 0.69(2) 1 d PD N 1
H14C H 0.7414 0.2719 0.8076 0.084 Uiso 0.69(2) 1 calc PR N 1
H14D H 0.7033 0.2583 0.7196 0.084 Uiso 0.69(2) 1 calc PR N 1
C12B C 0.7553(11) 0.1843(8) 0.779(2) 0.073(4) Uiso 0.31(2) 1 d PD N 2
H12C H 0.7957 0.1623 0.8066 0.087 Uiso 0.31(2) 1 calc PR N 2
H12D H 0.7862 0.1860 0.7293 0.087 Uiso 0.31(2) 1 calc PR N 2
C13B C 0.807(2) 0.2190(6) 0.827(2) 0.060(3) Uiso 0.31(2) 1 d PD N 2
H13C H 0.8195 0.2130 0.8827 0.073 Uiso 0.31(2) 1 calc PR N 2
H13D H 0.8865 0.2262 0.8124 0.073 Uiso 0.31(2) 1 calc PR N 2
C14B C 0.7157(10) 0.2520(7) 0.810(2) 0.070(4) Uiso 0.31(2) 1 d PD N 2
H14E H 0.7262 0.2689 0.8550 0.084 Uiso 0.31(2) 1 calc PR N 2
H14F H 0.7365 0.2664 0.7651 0.084 Uiso 0.31(2) 1 calc PR N 2
C15A C 0.2573(14) 0.2560(7) 0.8109(9) 0.049(3) Uiso 0.52(2) 1 d P O 3
H15C H 0.2093 0.2674 0.8479 0.059 Uiso 0.52(2) 1 calc PR O 3
H15D H 0.2388 0.2288 0.8085 0.059 Uiso 0.52(2) 1 calc PR O 3
C16A C 0.3625(17) 0.2600(7) 0.8351(11) 0.061(4) Uiso 0.52(2) 1 d P O 3
H16C H 0.3940 0.2350 0.8530 0.073 Uiso 0.52(2) 1 calc PR O 3
H16D H 0.3671 0.2759 0.8819 0.073 Uiso 0.52(2) 1 calc PR O 3
C15B C 0.2455(15) 0.2748(7) 0.8179(10) 0.049(3) Uiso 0.48(2) 1 d P O 4
H15E H 0.2047 0.2960 0.8399 0.059 Uiso 0.48(2) 1 calc PR O 4
H15F H 0.2095 0.2514 0.8349 0.059 Uiso 0.48(2) 1 calc PR O 4
C16B C 0.3558(19) 0.2753(7) 0.8480(12) 0.061(4) Uiso 0.48(2) 1 d P O 4
H16E H 0.3737 0.2521 0.8785 0.073 Uiso 0.48(2) 1 calc PR O 4
H16F H 0.3684 0.2966 0.8847 0.073 Uiso 0.48(2) 1 calc PR O 4

loop_
_atom_site_aniso_label
_atom_site_aniso_U_11
_atom_site_aniso_U_22
_atom_site_aniso_U_33
_atom_site_aniso_U_23
_atom_site_aniso_U_13
_atom_site_aniso_U_12
Ni1 0.0263(4) 0.0276(4) 0.0441(5) 0.0001(4) 0.0112(4) 0.0012(4)
Ni2 0.0320(5) 0.0423(6) 0.0959(9) -0.0260(6) 0.0150(5) -0.0007(4)
Ni3 0.0554(6) 0.0353(5) 0.0586(7) -0.0020(5) 0.0367(5) -0.0005(4)
Ni4 0.0347(5) 0.0507(6) 0.0418(6) 0.0081(5) 0.0112(4) -0.0015(4)
S1 0.0285(9) 0.0327(9) 0.0480(12) -0.0036(9) 0.0039(8) 0.0019(7)
S2 0.0252(9) 0.0517(12) 0.0792(16) -0.0294(11) 0.0081(10) 0.0045(8)
S3 0.0339(11) 0.0555(13) 0.112(2) -0.0420(13) 0.0045(12) 0.0083(9)
S4 0.0331(10) 0.0510(12) 0.0825(16) -0.0323(12) 0.0048(10) 0.0048(9)
S5 0.0492(11) 0.0426(11) 0.0412(11) 0.0061(9) 0.0162(9) -0.0050(9)
S6 0.0467(12) 0.0676(14) 0.0657(15) 0.0055(12) 0.0321(11) -0.0075(10)
S7 0.0319(9) 0.0595(12) 0.0480(13) 0.0164(10) 0.0065(9) -0.0036(9)
S8 0.0289(9) 0.0798(15) 0.0490(13) 0.0174(11) 0.0104(9) 0.0016(9)
P1 0.0274(9) 0.0351(10) 0.0418(11) -0.0036(9) 0.0120(8) 0.0010(7)
P2 0.0281(9) 0.0295(9) 0.0432(12) -0.0026(8) 0.0086(8) 0.0026(7)
P3 0.0367(11) 0.0488(13) 0.106(2) -0.0244(14) 0.0179(12) 0.0005(10)
P4 0.0398(11) 0.0581(14) 0.0900(19) -0.0265(13) 0.0159(12) 0.0049(10)
P5 0.0698(14) 0.0340(11) 0.0858(18) 0.0140(12) 0.0554(14) 0.0156(10)
P6 0.0658(14) 0.0388(12) 0.0852(18) -0.0085(12) 0.0495(13) -0.0038(10)
P7 0.0451(12) 0.0756(15) 0.0603(15) 0.0055(12) 0.0206(11) -0.0137(11)
P8 0.0459(12) 0.0758(16) 0.0453(14) 0.0225(12) 0.0065(10) -0.0050(11)
C1 0.033(4) 0.015(3) 0.071(5) 0.004(3) 0.020(4) 0.000(3)
C2 0.025(3) 0.022(3) 0.054(5) -0.004(3) 0.009(3) 0.003(3)
C3 0.040(4) 0.025(4) 0.069(6) 0.002(4) -0.001(4) -0.007(3)
C4 0.033(4) 0.030(4) 0.069(6) -0.003(4) 0.013(4) 0.006(3)
C5 0.020(3) 0.023(3) 0.064(5) -0.010(3) 0.001(3) -0.002(3)
C6 0.031(4) 0.030(4) 0.067(6) -0.017(4) 0.000(4) 0.006(3)
C7 0.043(4) 0.033(4) 0.027(4) -0.009(3) 0.015(3) 0.003(3)
C8 0.029(4) 0.042(4) 0.058(5) -0.002(4) 0.016(4) 0.006(3)
C9 0.037(4) 0.037(4) 0.026(4) 0.003(3) 0.007(3) -0.006(3)
C10 0.027(4) 0.046(4) 0.054(5) 0.001(4) 0.016(3) 0.004(3)
C11 0.037(4) 0.039(4) 0.041(5) -0.007(3) 0.011(3) -0.007(3)
C12 0.036(4) 0.074(6) 0.043(5) 0.001(4) 0.016(4) 0.004(4)
C13 0.037(4) 0.041(4) 0.092(7) 0.004(4) 0.010(4) -0.009(3)
C14 0.050(5) 0.093(7) 0.056(6) 0.000(5) 0.031(4) -0.015(5)
C15 0.067(6) 0.090(7) 0.055(6) 0.001(5) 0.012(5) -0.002(5)
C16 0.050(5) 0.087(7) 0.071(7) 0.027(5) 0.011(5) 0.012(5)
C17 0.044(5) 0.083(7) 0.066(6) 0.002(5) -0.005(4) 0.004(4)
C18 0.046(5) 0.078(6) 0.054(6) 0.006(5) 0.017(4) 0.006(4)
C19 0.026(3) 0.029(3) 0.037(4) 0.005(3) 0.004(3) 0.000(3)
C20 0.068(5) 0.043(5) 0.072(6) -0.014(4) 0.041(5) -0.014(4)
C21 0.043(4) 0.047(4) 0.066(6) -0.012(4) 0.025(4) -0.018(3)
C22 0.041(4) 0.026(4) 0.086(7) 0.012(4) 0.018(4) -0.004(3)
C23 0.030(4) 0.059(5) 0.043(5) 0.017(4) 0.009(3) -0.006(3)
C24 0.033(4) 0.045(4) 0.072(6) 0.002(4) 0.027(4) -0.002(3)
C25 0.028(3) 0.036(4) 0.034(4) -0.010(3) 0.009(3) -0.007(3)
C26 0.048(5) 0.059(5) 0.054(6) 0.006(4) 0.021(4) 0.009(4)
C27 0.041(4) 0.110(7) 0.043(5) 0.010(5) 0.011(4) 0.017(5)
C28 0.070(6) 0.055(5) 0.043(5) 0.007(4) 0.011(4) 0.011(4)
C29 0.067(6) 0.082(6) 0.046(5) 0.021(5) 0.015(4) 0.008(5)
C30 0.048(5) 0.064(5) 0.048(5) 0.003(4) 0.014(4) -0.002(4)
C31 0.030(4) 0.042(4) 0.053(5) 0.000(4) 0.020(3) 0.002(3)
C32 0.032(4) 0.053(5) 0.068(6) 0.005(4) 0.005(4) 0.004(4)
C33 0.057(5) 0.065(5) 0.055(5) 0.018(5) 0.029(4) 0.009(4)
C34 0.058(5) 0.036(4) 0.107(8) 0.017(5) 0.045(5) 0.006(4)
C35 0.034(4) 0.049(5) 0.096(7) -0.011(5) 0.018(4) -0.004(4)
C36 0.043(5) 0.054(5) 0.072(6) -0.005(4) 0.018(4) -0.002(4)
C37 0.031(4) 0.054(5) 0.062(5) -0.024(4) 0.011(4) -0.002(3)
C38 0.048(4) 0.037(4) 0.062(5) 0.003(4) -0.001(4) 0.006(4)
C39 0.025(4) 0.066(5) 0.096(7) -0.030(5) 0.014(4) -0.015(4)
C40 0.056(6) 0.065(6) 0.104(9) -0.011(6) 0.014(6) 0.005(5)
C41 0.078(7) 0.078(7) 0.096(8) -0.007(6) 0.030(6) -0.012(6)
C42 0.080(7) 0.048(6) 0.146(11) -0.009(6) -0.006(7) 0.012(5)
C43 0.059(6) 0.055(6) 0.118(9) -0.015(6) 0.015(6) 0.021(5)
C44 0.060(6) 0.082(7) 0.121(10) -0.020(7) 0.037(6) 0.017(5)
C45 0.049(6) 0.141(10) 0.104(9) 0.023(8) 0.028(6) -0.007(6)
C48 0.099(10) 0.128(12) 0.30(2) 0.052(14) 0.088(13) -0.005(9)
C51 0.035(4) 0.062(6) 0.107(8) -0.035(6) 0.004(5) -0.001(4)
C52 0.045(5) 0.056(5) 0.088(7) -0.014(5) -0.003(5) -0.011(4)
C53 0.039(5) 0.061(6) 0.113(9) -0.025(6) -0.004(5) -0.010(4)
C54 0.059(6) 0.071(7) 0.123(10) -0.043(7) 0.025(6) -0.023(5)
C55 0.063(6) 0.056(5) 0.093(8) -0.019(5) 0.005(5) 0.007(5)
C56 0.054(5) 0.048(5) 0.149(11) -0.024(6) 0.034(6) -0.014(5)
C57 0.045(5) 0.105(8) 0.092(8) -0.043(7) 0.010(5) -0.016(5)
C58 0.063(6) 0.129(10) 0.085(8) 0.029(7) -0.006(6) -0.027(7)
C59 0.068(7) 0.084(7) 0.136(12) 0.022(8) 0.022(7) 0.000(6)
C60 0.088(9) 0.151(13) 0.110(11) 0.019(10) 0.013(8) 0.044(9)
C61 0.078(7) 0.097(8) 0.100(9) -0.012(7) 0.011(7) 0.001(7)
C62 0.069(6) 0.120(9) 0.068(7) -0.026(7) 0.010(5) 0.018(6)
C63 0.036(5) 0.075(6) 0.157(10) -0.034(7) 0.037(6) 0.005(5)
C64 0.061(6) 0.079(6) 0.094(8) -0.032(6) 0.025(6) 0.012(5)
C65 0.061(6) 0.040(5) 0.128(9) 0.005(5) 0.048(6) 0.007(4)
C70 0.079(7) 0.055(6) 0.160(11) -0.027(7) 0.047(7) 0.016(5)
C71 0.068(5) 0.039(4) 0.072(6) 0.016(4) 0.033(5) 0.020(4)
C72 0.102(8) 0.070(7) 0.104(9) 0.041(7) 0.046(7) 0.044(6)
C73 0.079(7) 0.057(6) 0.111(9) 0.015(6) 0.041(6) 0.011(5)
C74 0.081(7) 0.113(8) 0.067(7) 0.038(6) 0.035(6) 0.041(6)
C75 0.107(8) 0.059(6) 0.074(7) 0.005(6) 0.049(6) 0.033(6)
C76 0.111(8) 0.046(5) 0.069(6) 0.011(5) 0.044(6) 0.030(5)
C77 0.093(7) 0.087(7) 0.119(9) -0.050(7) 0.070(7) -0.037(6)
C78 0.070(6) 0.093(7) 0.086(7) -0.047(6) 0.031(6) -0.019(5)
C83 0.068(5) 0.035(4) 0.082(7) -0.023(4) 0.053(5) -0.018(4)
C84 0.058(5) 0.047(5) 0.044(5) 0.009(4) 0.021(4) 0.013(4)
C85 0.054(5) 0.059(5) 0.055(5) -0.004(4) 0.023(4) 0.017(4)
C86 0.044(5) 0.070(6) 0.089(7) -0.009(5) 0.032(5) 0.003(4)
C87 0.049(5) 0.077(6) 0.074(7) -0.008(5) 0.012(5) 0.000(4)
C88 0.047(5) 0.072(6) 0.059(6) -0.016(5) 0.006(4) 0.000(4)
C89 0.099(8) 0.067(6) 0.103(8) 0.041(6) 0.085(7) 0.037(6)
C90 0.064(6) 0.055(5) 0.123(9) 0.005(6) 0.054(6) -0.002(5)
C91 0.073(6) 0.069(6) 0.111(8) -0.025(6) 0.056(6) -0.010(5)
C97 0.053(6) 0.096(8) 0.125(10) 0.012(7) 0.027(6) -0.017(6)
C98 0.057(6) 0.087(8) 0.137(10) 0.009(7) 0.002(7) -0.011(6)
C99 0.058(6) 0.104(8) 0.147(11) -0.024(8) 0.030(7) -0.024(6)
C100 0.135(10) 0.080(8) 0.084(9) 0.005(7) 0.013(8) 0.019(7)
C101 0.183(14) 0.076(8) 0.121(12) 0.023(8) 0.029(10) 0.018(9)
C102 0.063(7) 0.077(7) 0.187(13) -0.020(8) -0.019(7) 0.011(6)
C103 0.045(5) 0.083(6) 0.044(5) 0.005(5) 0.006(4) 0.000(4)
C104 0.078(7) 0.112(9) 0.052(6) 0.021(6) 0.008(5) 0.007(6)
C105 0.064(6) 0.127(9) 0.054(6) 0.007(6) -0.023(5) -0.011(6)
C106 0.109(9) 0.087(8) 0.099(10) -0.009(7) 0.024(7) 0.013(7)
C107 0.073(7) 0.089(7) 0.076(8) -0.008(6) 0.003(6) 0.002(6)
C108 0.062(6) 0.075(6) 0.072(7) -0.005(5) -0.012(5) 0.012(5)
C109 0.067(6) 0.071(6) 0.078(7) 0.035(6) 0.002(5) 0.015(5)
C110 0.084(7) 0.072(7) 0.067(7) 0.006(5) 0.004(5) -0.005(6)
C111 0.102(9) 0.090(8) 0.132(11) 0.008(8) -0.031(8) 0.032(7)

loop_
_atom_type_symbol
_atom_type_description
_atom_type_scat_dispersion_real
_atom_type_scat_dispersion_imag
_atom_type_scat_source
C C 0.0033 0.0016 'International Tables Vol C Tables 4.2.6.8 and 6.1.1.4'
H H 0.0000 0.0000 'International Tables Vol C Tables 4.2.6.8 and 6.1.1.4'
P P 0.1023 0.0942 'International Tables Vol C Tables 4.2.6.8 and 6.1.1.4'
S S 0.1246 0.1234 'International Tables Vol C Tables 4.2.6.8 and 6.1.1.4'
Ni Ni 0.3393 1.1124 'International Tables Vol C Tables 4.2.6.8 and 6.1.1.4'

loop_
_geom_angle_atom_site_label_1
_geom_angle_atom_site_label_2
_geom_angle_atom_site_label_3
_geom_angle
_geom_angle_site_symmetry_1
_geom_angle_site_symmetry_3
_geom_angle_publ_flag
P1 Ni1 S1 90.54(7) . . ?
P1 Ni1 S2 168.75(9) . . ?
S1 Ni1 S2 91.55(7) . . ?
P1 Ni1 P2 88.82(7) . . ?
S1 Ni1 P2 177.63(9) . . ?
S2 Ni1 P2 89.52(7) . . ?
S3 Ni2 S4 91.21(8) . . ?
S3 Ni2 P4 176.95(10) . . ?
S4 Ni2 P4 90.79(9) . . ?
S3 Ni2 P3 89.96(9) . . ?
S4 Ni2 P3 178.71(9) . . ?
P4 Ni2 P3 88.07(9) . . ?
S6 Ni3 S5 91.93(8) . . ?
S6 Ni3 P6 89.38(9) . . ?
S5 Ni3 P6 176.14(8) . . ?
S6 Ni3 P5 178.53(9) . . ?
S5 Ni3 P5 89.51(9) . . ?
P6 Ni3 P5 89.21(9) . . ?
S8 Ni4 P7 177.09(10) . . ?
S8 Ni4 P8 88.88(8) . . ?
P7 Ni4 P8 88.28(9) . . ?
S8 Ni4 S7 91.75(8) . . ?
P7 Ni4 S7 91.14(9) . . ?
P8 Ni4 S7 174.24(10) . . ?
C1 S1 Ni1 104.4(2) . . ?
C2 S2 Ni1 105.4(2) . . ?
C3 S3 Ni2 105.6(3) . . ?
C4 S4 Ni2 105.6(2) . . ?
C7 S5 Ni3 103.7(2) . . ?
C8 S6 Ni3 105.3(3) . . ?
C9 S7 Ni4 105.2(2) . . ?
C10 S8 Ni4 104.5(2) . . ?
C13 P1 C19 103.7(3) . . ?
C13 P1 C37 104.4(4) . . ?
C19 P1 C37 102.7(3) . . ?
C13 P1 Ni1 121.4(2) . . ?
C19 P1 Ni1 114.9(2) . . ?
C37 P1 Ni1 107.8(2) . . ?
C38 P2 C31 103.5(3) . . ?
C38 P2 C25 106.0(3) . . ?
C31 P2 C25 102.7(3) . . ?
C38 P2 Ni1 109.7(2) . . ?
C31 P2 Ni1 120.5(2) . . ?
C25 P2 Ni1 113.2(2) . . ?
C39 P3 C63 106.6(4) . . ?
C39 P3 C45 107.3(4) . . ?
C63 P3 C45 107.3(5) . . ?
C39 P3 Ni2 114.0(3) . . ?
C63 P3 Ni2 108.8(3) . . ?
C45 P3 Ni2 112.5(3) . . ?
C57 P4 C51 105.6(4) . . ?
C57 P4 C64 103.8(5) . . ?
C51 P4 C64 106.5(4) . . ?
C57 P4 Ni2 115.6(3) . . ?
C51 P4 Ni2 116.0(4) . . ?
C64 P4 Ni2 108.3(3) . . ?
C71 P5 C89 106.0(5) . . ?
C71 P5 C65 103.7(4) . . ?
C89 P5 C65 104.9(4) . . ?
C71 P5 Ni3 115.6(2) . . ?
C89 P5 Ni3 107.3(3) . . ?
C65 P5 Ni3 118.3(4) . . ?
C90 P6 C77 106.3(5) . . ?
C90 P6 C83 103.3(4) . . ?
C77 P6 C83 101.5(4) . . ?
C90 P6 Ni3 109.3(3) . . ?
C77 P6 Ni3 114.0(3) . . ?
C83 P6 Ni3 121.0(2) . . ?
C91 P7 C97 105.5(4) . . ?
C91 P7 C15B 97.6(8) . . ?
C97 P7 C15B 110.6(8) . . ?
C91 P7 C15A 115.9(7) . . ?
C97 P7 C15A 94.3(7) . . ?
C91 P7 Ni4 116.0(2) . . ?
C97 P7 Ni4 117.2(3) . . ?
C15B P7 Ni4 108.2(5) . . ?
C15A P7 Ni4 106.2(5) . . ?
C109 P8 C16A 96.4(7) . . ?
C109 P8 C103 108.3(4) . . ?
C16A P8 C103 113.7(8) . . ?
C109 P8 C16B 110.0(8) . . ?
C103 P8 C16B 97.5(8) . . ?
C109 P8 Ni4 119.1(4) . . ?
C16A P8 Ni4 105.4(6) . . ?
C103 P8 Ni4 112.9(3) . . ?
C16B P8 Ni4 106.8(6) . . ?
C5 C1 C2 117.1(6) . . ?
C5 C1 S1 121.8(5) . . ?
C2 C1 S1 121.0(5) . . ?
C6 C2 C1 121.4(6) . . ?
C6 C2 S2 121.7(5) . . ?
C1 C2 S2 116.9(5) . . ?
C4 C3 C5 119.8(7) . . ?
C4 C3 S3 119.3(6) . . ?
C5 C3 S3 120.8(5) . . ?
C6 C4 C3 121.7(7) . . ?
C6 C4 S4 120.3(6) . . ?
C3 C4 S4 117.8(5) . . ?
C3 C5 C1 120.6(6) . . ?
C4 C6 C2 119.4(7) . . ?
C8 C7 C11 118.1(7) . . ?
C8 C7 S5 120.5(5) . . ?
C11 C7 S5 121.3(5) . . ?
C7 C8 C12 120.6(6) . . ?
C7 C8 S6 118.0(6) . . ?
C12 C8 S6 121.2(5) . . ?
C11 C9 C10 118.7(6) . . ?
C11 C9 S7 122.8(5) . . ?
C10 C9 S7 118.4(5) . . ?
C12 C10 C9 119.0(7) . . ?
C12 C10 S8 121.7(6) . . ?
C9 C10 S8 119.2(5) . . ?
C7 C11 C9 122.0(6) . . ?
C10 C12 C8 121.6(7) . . ?
C18 C13 C14 109.1(7) . . ?
C18 C13 P1 113.8(6) . . ?
C14 C13 P1 110.0(5) . . ?
C13 C14 C15 111.5(7) . . ?
C16 C15 C14 112.9(8) . . ?
C15 C16 C17 110.3(7) . . ?
C18 C17 C16 110.2(7) . . ?
C17 C18 C13 112.5(7) . . ?
C24 C19 C20 112.0(6) . . ?
C24 C19 P1 111.5(4) . . ?
C20 C19 P1 114.2(5) . . ?
C19 C20 C21 109.5(6) . . ?
C22 C21 C20 111.0(6) . . ?
C21 C22 C23 110.6(6) . . ?
C22 C23 C24 111.8(6) . . ?
C19 C24 C23 109.8(6) . . ?
C26 C25 C30 106.3(6) . . ?
C26 C25 P2 117.8(5) . . ?
C30 C25 P2 111.0(4) . . ?
C27 C26 C25 113.3(6) . . ?
C26 C27 C28 111.7(7) . . ?
C27 C28 C29 110.3(7) . . ?
C28 C29 C30 109.7(7) . . ?
C29 C30 C25 111.5(6) . . ?
C32 C31 C36 108.3(6) . . ?
C32 C31 P2 114.0(5) . . ?
C36 C31 P2 114.5(5) . . ?
C31 C32 C33 113.1(6) . . ?
C34 C33 C32 111.2(6) . . ?
C35 C34 C33 110.8(6) . . ?
C34 C35 C36 110.8(6) . . ?
C35 C36 C31 110.9(6) . . ?
C38 C37 P1 112.2(5) . . ?
C37 C38 P2 112.5(5) . . ?
C40 C39 C44 109.3(8) . . ?
C40 C39 P3 115.0(6) . . ?
C44 C39 P3 119.2(7) . . ?
C41 C40 C39 117.2(8) . . ?
C40 C41 C42 111.7(9) . . ?
C41 C42 C43 113.5(8) . . ?
C42 C43 C44 107.2(8) . . ?
C39 C44 C43 113.9(8) . . ?
C46A C45 C46B 89.1(18) . . ?
C46A C45 C50B 63(2) . . ?
C46B C45 C50B 127(2) . . ?
C46A C45 C50A 111.1(12) . . ?
C46B C45 C50A 104(2) . . ?
C50B C45 C50A 55(2) . . ?
C46A C45 P3 117.2(9) . . ?
C46B C45 P3 123.2(13) . . ?
C50B C45 P3 109(2) . . ?
C50A C45 P3 110.1(8) . . ?
C47A C48 C49B 71(2) . . ?
C47A C48 C49A 107.6(13) . . ?
C49B C48 C49A 110.2(18) . . ?
C47A C48 C47B 46(2) . . ?
C49B C48 C47B 107(3) . . ?
C49A C48 C47B 68(2) . . ?
C45 C46A C47A 104.0(11) . . ?
C48 C47A C46A 112.3(12) . . ?
C50A C49A C48 107.3(13) . . ?
C49A C50A C45 108.7(13) . . ?
C45 C46B C47B 93(2) . . ?
C48 C47B C46B 142(3) . . ?
C48 C49B C50B 98(3) . . ?
C49B C50B C45 123(3) . . ?
C56 C51 C52 112.1(8) . . ?
C56 C51 P4 109.8(6) . . ?
C52 C51 P4 112.8(6) . . ?
C51 C52 C53 110.8(7) . . ?
C54 C53 C52 109.3(7) . . ?
C55 C54 C53 109.7(9) . . ?
C54 C55 C56 112.6(7) . . ?
C51 C56 C55 110.2(8) . . ?
C62 C57 C58 105.3(9) . . ?
C62 C57 P4 117.1(7) . . ?
C58 C57 P4 116.1(6) . . ?
C59 C58 C57 111.1(8) . . ?
C58 C59 C60 110.9(9) . . ?
C61 C60 C59 111.8(11) . . ?
C60 C61 C62 110.2(9) . . ?
C61 C62 C57 113.2(8) . . ?
C64 C63 P3 110.6(6) . . ?
C63 C64 P4 112.2(7) . . ?
C66A C65 C70 110.6(9) . . ?
C70 C65 C66B 111.4(8) . . ?
C66A C65 P5 114.9(8) . . ?
C70 C65 P5 112.4(6) . . ?
C66B C65 P5 121(2) . . ?
C65 C66A C67A 111.4(11) . . ?
C68A C67A C66A 99.5(9) . . ?
C69A C68A C67A 114.5(10) . . ?
C68A C69A C70 108.1(10) . . ?
C65 C66B C67B 107(3) . . ?
C68B C67B C66B 110.1(5) . . ?
C67B C68B C69B 100(3) . . ?
C68B C69B C70 109.9(5) . . ?
C65 C70 C69B 128.3(10) . . ?
C65 C70 C69A 112.5(9) . . ?
C76 C71 C72 108.0(7) . . ?
C76 C71 P5 113.3(6) . . ?
C72 C71 P5 119.1(6) . . ?
C73 C72 C71 110.8(8) . . ?
C74 C73 C72 116.4(9) . . ?
C73 C74 C75 110.8(9) . . ?
C74 C75 C76 115.1(8) . . ?
C71 C76 C75 110.0(7) . . ?
C82A C77 C78 110.3(8) . . ?
C78 C77 C82B 103.4(10) . . ?
C82A C77 P6 124.9(8) . . ?
C78 C77 P6 112.9(7) . . ?
C82B C77 P6 102.4(10) . . ?
C79B C78 C77 118.1(15) . . ?
C77 C78 C79A 109.6(9) . . ?
C80A C79A C78 108.3(12) . . ?
C79A C80A C81A 112.5(15) . . ?
C80A C81A C82A 105.2(13) . . ?
C77 C82A C81A 117.6(11) . . ?
C78 C79B C80B 115(2) . . ?
C81B C80B C79B 107(2) . . ?
C80B C81B C82B 111(2) . . ?
C81B C82B C77 96.8(17) . . ?
C84 C83 C88 110.2(6) . . ?
C84 C83 P6 112.1(6) . . ?
C88 C83 P6 114.5(5) . . ?
C83 C84 C85 111.1(7) . . ?
C84 C85 C86 110.8(6) . . ?
C87 C86 C85 108.2(7) . . ?
C88 C87 C86 112.1(7) . . ?
C87 C88 C83 112.4(7) . . ?
C90 C89 P5 110.5(6) . . ?
C89 C90 P6 109.0(6) . . ?
C92A C91 C96A 108.6(9) . . ?
C96A C91 C92B 126.8(10) . . ?
C92A C91 C96B 92.2(11) . . ?
C92B C91 C96B 109.8(5) . . ?
C92A C91 P7 120.5(7) . . ?
C96A C91 P7 116.4(6) . . ?
C92B C91 P7 108.8(10) . . ?
C96B C91 P7 101.4(9) . . ?
C91 C92A C93A 108.7(11) . . ?
C94A C93A C92A 107.6(11) . . ?
C93A C94A C95A 109.9(12) . . ?
C94A C95A C96A 110.6(11) . . ?
C91 C96A C95A 115.8(10) . . ?
C91 C92B C93B 109.7(16) . . ?
C94B C93B C92B 115.8(18) . . ?
C93B C94B C95B 108(2) . . ?
C94B C95B C96B 101.9(17) . . ?
C95B C96B C91 96.6(15) . . ?
C98 C97 C102 113.4(10) . . ?
C98 C97 P7 113.1(7) . . ?
C102 C97 P7 110.4(7) . . ?
C97 C98 C99 110.3(9) . . ?
C100 C99 C98 107.0(8) . . ?
C101 C100 C99 110.3(11) . . ?
C100 C101 C102 113.8(11) . . ?
C97 C102 C101 108.4(9) . . ?
C108 C103 C104 110.0(8) . . ?
C108 C103 P8 115.4(6) . . ?
C104 C103 P8 115.2(6) . . ?
C105 C104 C103 113.7(8) . . ?
C104 C105 C106 111.9(8) . . ?
C105 C106 C107 110.8(9) . . ?
C108 C107 C106 107.1(9) . . ?
C103 C108 C107 112.2(7) . . ?
C110 C109 C14A 108.0(9) . . ?
C110 C109 C14B 123.2(15) . . ?
C110 C109 P8 113.4(6) . . ?
C14A C109 P8 112.7(6) . . ?
C14B C109 P8 114.2(10) . . ?
C111 C110 C109 113.9(8) . . ?
C110 C111 C12A 108.5(10) . . ?
C110 C111 C12B 113.4(13) . . ?
C111 C12A C13A 104.2(10) . . ?
C12A C13A C14A 109.3(10) . . ?
C109 C14A C13A 108.2(9) . . ?
C13B C12B C111 126(2) . . ?
C14B C13B C12B 109(2) . . ?
C109 C14B C13B 114.9(18) . . ?
C16A C15A P7 114.5(14) . . ?
C15A C16A P8 123.7(16) . . ?
C16B C15B P7 118.9(15) . . ?
C15B C16B P8 116.5(16) . . ?

loop_
_geom_bond_atom_site_label_1
_geom_bond_atom_site_label_2
_geom_bond_distance
_geom_bond_site_symmetry_2
_geom_bond_publ_flag
Ni1 P1 2.177(2) . ?
Ni1 S1 2.1785(18) . ?
Ni1 S2 2.179(2) . ?
Ni1 P2 2.1817(18) . ?
Ni2 S3 2.162(3) . ?
Ni2 S4 2.167(2) . ?
Ni2 P4 2.173(3) . ?
Ni2 P3 2.181(2) . ?
Ni3 S6 2.160(3) . ?
Ni3 S5 2.171(2) . ?
Ni3 P6 2.183(2) . ?
Ni3 P5 2.189(3) . ?
Ni4 S8 2.168(2) . ?
Ni4 P7 2.171(2) . ?
Ni4 P8 2.175(2) . ?
Ni4 S7 2.176(2) . ?
S1 C1 1.760(7) . ?
S2 C2 1.785(6) . ?
S3 C3 1.795(8) . ?
S4 C4 1.816(8) . ?
S5 C7 1.759(7) . ?
S6 C8 1.759(7) . ?
S7 C9 1.748(6) . ?
S8 C10 1.764(8) . ?
P1 C13 1.817(9) . ?
P1 C19 1.839(6) . ?
P1 C37 1.868(7) . ?
P2 C38 1.821(7) . ?
P2 C31 1.840(6) . ?
P2 C25 1.846(7) . ?
P3 C39 1.799(9) . ?
P3 C63 1.865(10) . ?
P3 C45 1.882(10) . ?
P4 C57 1.759(11) . ?
P4 C51 1.852(9) . ?
P4 C64 1.858(8) . ?
P5 C71 1.799(9) . ?
P5 C89 1.818(8) . ?
P5 C65 1.835(8) . ?
P6 C90 1.816(9) . ?
P6 C77 1.830(10) . ?
P6 C83 1.853(7) . ?
P7 C91 1.843(9) . ?
P7 C97 1.855(10) . ?
P7 C15B 1.870(17) . ?
P7 C15A 1.925(16) . ?
P8 C109 1.833(8) . ?
P8 C16A 1.849(18) . ?
P8 C103 1.861(9) . ?
P8 C16B 1.94(2) . ?
C1 C5 1.403(8) . ?
C1 C2 1.407(9) . ?
C2 C6 1.364(9) . ?
C3 C4 1.366(9) . ?
C3 C5 1.368(9) . ?
C4 C6 1.352(9) . ?
C7 C8 1.393(9) . ?
C7 C11 1.397(9) . ?
C8 C12 1.399(10) . ?
C9 C11 1.402(9) . ?
C9 C10 1.424(9) . ?
C10 C12 1.373(9) . ?
C13 C18 1.549(10) . ?
C13 C14 1.559(10) . ?
C14 C15 1.564(11) . ?
C15 C16 1.440(11) . ?
C16 C17 1.544(11) . ?
C17 C18 1.496(11) . ?
C19 C24 1.518(10) . ?
C19 C20 1.530(9) . ?
C20 C21 1.546(9) . ?
C21 C22 1.504(11) . ?
C22 C23 1.518(10) . ?
C23 C24 1.564(8) . ?
C25 C26 1.524(9) . ?
C25 C30 1.566(9) . ?
C26 C27 1.488(10) . ?
C27 C28 1.504(11) . ?
C28 C29 1.532(11) . ?
C29 C30 1.546(10) . ?
C31 C32 1.495(10) . ?
C31 C36 1.553(10) . ?
C32 C33 1.535(10) . ?
C33 C34 1.535(11) . ?
C34 C35 1.524(12) . ?
C35 C36 1.537(10) . ?
C37 C38 1.489(9) . ?
C39 C40 1.498(12) . ?
C39 C44 1.503(10) . ?
C40 C41 1.436(13) . ?
C41 C42 1.489(12) . ?
C42 C43 1.528(13) . ?
C43 C44 1.534(13) . ?
C45 C46A 1.541(5) . ?
C45 C46B 1.546(5) . ?
C45 C50B 1.551(5) . ?
C45 C50A 1.552(5) . ?
C48 C47A 1.538(5) . ?
C48 C49B 1.548(5) . ?
C48 C49A 1.548(5) . ?
C48 C47B 1.551(5) . ?
C46A C47A 1.550(5) . ?
C49A C50A 1.548(5) . ?
C46B C47B 1.551(5) . ?
C49B C50B 1.550(5) . ?
C51 C56 1.493(13) . ?
C51 C52 1.518(10) . ?
C52 C53 1.559(11) . ?
C53 C54 1.497(13) . ?
C54 C55 1.481(11) . ?
C55 C56 1.539(11) . ?
C57 C62 1.572(12) . ?
C57 C58 1.597(13) . ?
C58 C59 1.470(13) . ?
C59 C60 1.547(15) . ?
C60 C61 1.470(15) . ?
C61 C62 1.545(13) . ?
C63 C64 1.449(13) . ?
C65 C66A 1.452(14) . ?
C65 C70 1.523(12) . ?
C65 C66B 1.551(5) . ?
C66A C67A 1.636(17) . ?
C67A C68A 1.630(16) . ?
C68A C69A 1.450(15) . ?
C69A C70 1.563(14) . ?
C66B C67B 1.552(5) . ?
C67B C68B 1.549(5) . ?
C68B C69B 1.549(5) . ?
C69B C70 1.552(5) . ?
C71 C76 1.545(10) . ?
C71 C72 1.587(12) . ?
C72 C73 1.507(13) . ?
C73 C74 1.463(12) . ?
C74 C75 1.472(12) . ?
C75 C76 1.578(13) . ?
C77 C82A 1.541(15) . ?
C77 C78 1.583(12) . ?
C77 C82B 1.68(2) . ?
C78 C79B 1.31(3) . ?
C78 C79A 1.685(19) . ?
C79A C80A 1.51(2) . ?
C80A C81A 1.58(2) . ?
C81A C82A 1.60(2) . ?
C79B C80B 1.60(4) . ?
C80B C81B 1.52(4) . ?
C81B C82B 1.54(3) . ?
C83 C84 1.483(10) . ?
C83 C88 1.545(11) . ?
C84 C85 1.556(9) . ?
C85 C86 1.558(11) . ?
C86 C87 1.527(11) . ?
C87 C88 1.506(10) . ?
C89 C90 1.591(13) . ?
C91 C92A 1.547(5) . ?
C91 C96A 1.548(5) . ?
C91 C92B 1.550(5) . ?
C91 C96B 1.551(5) . ?
C92A C93A 1.559(5) . ?
C93A C94A 1.545(5) . ?
C94A C95A 1.548(5) . ?
C95A C96A 1.553(5) . ?
C92B C93B 1.552(5) . ?
C93B C94B 1.546(5) . ?
C94B C95B 1.547(5) . ?
C95B C96B 1.551(5) . ?
C97 C98 1.461(14) . ?
C97 C102 1.516(13) . ?
C98 C99 1.613(13) . ?
C99 C100 1.560(14) . ?
C100 C101 1.368(15) . ?
C101 C102 1.553(15) . ?
C103 C108 1.510(11) . ?
C103 C104 1.519(11) . ?
C104 C105 1.491(12) . ?
C105 C106 1.524(13) . ?
C106 C107 1.568(14) . ?
C107 C108 1.528(12) . ?
C109 C110 1.494(12) . ?
C109 C14A 1.542(5) . ?
C109 C14B 1.547(5) . ?
C110 C111 1.475(12) . ?
C111 C12A 1.543(5) . ?
C111 C12B 1.556(5) . ?
C12A C13A 1.548(5) . ?
C13A C14A 1.553(5) . ?
C12B C13B 1.550(5) . ?
C13B C14B 1.550(5) . ?
C15A C16A 1.19(2) . ?
C15B C16B 1.26(2) . ?

loop_
_platon_squeeze_void_nr
_platon_squeeze_void_average_x
_platon_squeeze_void_average_y
_platon_squeeze_void_average_z
_platon_squeeze_void_volume
_platon_squeeze_void_count_electrons
1 -0.207 0.133 -0.004 282.5 79.9
2 -0.003 0.382 0.514 284.6 81.3
3 0.001 0.618 0.014 285.2 81.1
4 -0.004 0.867 0.496 282.4 80.0
5 0.905 0.463 0.643 7.3 0.3
6 0.905 0.537 0.143 6.6 0.4
